data_7114249
loop_
_publ_author_name
'Bergman, Sheba D.'
'Reshef, Dvora'
'Groysman, Stanislav'
'Goldberg, Israel'
'Kol, Moshe'

_publ_section_title
;
 Dibenzoeilatin: a novel ligand exhibiting remarkable complementary
 ??????? stacking interactionsElectronic supplementary information (ESI)
 available: experimental preparations and full identification of
 compounds. See http://www.rsc.org/suppdata/cc/b2/b206058b/
;
_journal_issue 20
_journal_name_full 'Chemical Communications'
_journal_page_first 2374
_journal_paper_doi 10.1039/b206058b
_journal_year 2002
_chemical_formula_moiety '(C32 H16 N4), 2(C H Cl3)'
_chemical_formula_sum 'C34 H18 Cl6 N4'
_chemical_formula_weight 695.22
_chemical_name_systematic
; 
? 
;
_space_group_IT_number 14
_symmetry_cell_setting monoclinic
_symmetry_space_group_name_Hall '-P 2ybc'
_symmetry_space_group_name_H-M 'P 1 21/c 1'
_atom_sites_solution_hydrogens geom
_atom_sites_solution_primary direct
_atom_sites_solution_secondary difmap
_audit_creation_method SHELXL-97
_cell_angle_alpha 90.00
_cell_angle_beta 101.5670(15)
_cell_angle_gamma 90.00
_cell_formula_units_Z 2
_cell_length_a 7.4600(2)
_cell_length_b 19.7320(5)
_cell_length_c 9.9440(2)
_cell_measurement_reflns_used 2320
_cell_measurement_temperature 110(2)
_cell_measurement_theta_max 27.88
_cell_measurement_theta_min 2.79
_cell_volume 1434.04(6)
_computing_cell_refinement Denzo
_computing_data_collection 'Collect, Nonius B.V.'
_computing_data_reduction Denzo
_computing_structure_refinement 'SHELXL-97 (Sheldrick, 1997)'
_computing_structure_solution 'SHELXS-86 (Sheldrick, 1990)'
_diffrn_ambient_temperature 110(2)
_diffrn_detector_area_resol_mean '56 microns'
_diffrn_measured_fraction_theta_full 0.986
_diffrn_measured_fraction_theta_max 0.986
_diffrn_measurement_device_type 'Nonius KappaCCD'
_diffrn_measurement_method '1 deg. Phi & Omega scans'
_diffrn_radiation_monochromator graphite
_diffrn_radiation_source 'fine-focus sealed tube'
_diffrn_radiation_type MoK\a
_diffrn_radiation_wavelength 0.71073
_diffrn_reflns_av_R_equivalents 0.0000
_diffrn_reflns_av_sigmaI/netI 0.0583
_diffrn_reflns_limit_h_max 9
_diffrn_reflns_limit_h_min 0
_diffrn_reflns_limit_k_max 25
_diffrn_reflns_limit_k_min 0
_diffrn_reflns_limit_l_max 12
_diffrn_reflns_limit_l_min -12
_diffrn_reflns_number 3366
_diffrn_reflns_theta_full 27.88
_diffrn_reflns_theta_max 27.88
_diffrn_reflns_theta_min 2.79
_exptl_absorpt_coefficient_mu 0.634
_exptl_absorpt_correction_T_max 0.9690
_exptl_absorpt_correction_T_min 0.8575
_exptl_absorpt_correction_type multi-scan
_exptl_crystal_colour yellow
_exptl_crystal_density_diffrn 1.610
_exptl_crystal_density_method 'not measured'
_exptl_crystal_description needles
_exptl_crystal_F_000 704
_exptl_crystal_size_max 0.25
_exptl_crystal_size_mid 0.10
_exptl_crystal_size_min 0.05
_refine_diff_density_max 0.740
_refine_diff_density_min -1.092
_refine_diff_density_rms 0.076
_refine_ls_extinction_coef 0.0042(13)
_refine_ls_extinction_expression Fc^*^=kFc[1+0.001xFc^2^\l^3^/sin(2\q)]^-1/4^
_refine_ls_extinction_method SHELXL
_refine_ls_goodness_of_fit_ref 1.022
_refine_ls_hydrogen_treatment constr
_refine_ls_matrix_type full
_refine_ls_number_parameters 238
_refine_ls_number_reflns 3366
_refine_ls_number_restraints 0
_refine_ls_restrained_S_all 1.022
_refine_ls_R_factor_all 0.0942
_refine_ls_R_factor_gt 0.0580
_refine_ls_shift/su_max 0.001
_refine_ls_shift/su_mean 0.000
_refine_ls_structure_factor_coef Fsqd
_refine_ls_weighting_details 'calc w=1/[\s^2^(Fo^2^)+(0.0519P)^2^+2.3405P] where P=(Fo^2^+2Fc^2^)/3'
_refine_ls_weighting_scheme calc
_refine_ls_wR_factor_gt 0.1294
_refine_ls_wR_factor_ref 0.1507
_reflns_number_gt 2320
_reflns_number_total 3366
_reflns_threshold_expression >2sigma(I)
_cod_data_source_file b206058b.txt
_cod_data_source_block mk70
_cod_original_sg_symbol_H-M P21/c
_cod_database_code 7114249

loop_
_symmetry_equiv_pos_as_xyz
'x, y, z'
'-x, y+1/2, -z+1/2'
'-x, -y, -z'
'x, -y-1/2, z-1/2'

loop_
_atom_site_label
_atom_site_type_symbol
_atom_site_fract_x
_atom_site_fract_y
_atom_site_fract_z
_atom_site_U_iso_or_equiv
_atom_site_adp_type
_atom_site_occupancy
_atom_site_symmetry_multiplicity
_atom_site_calc_flag
_atom_site_refinement_flags
N1 N 0.7227(3) 0.41602(11) 0.6820(2) 0.0198(5) Uani 1 1 d .
N2 N 0.3719(3) 0.62149(11) 0.5806(2) 0.0200(5) Uani 1 1 d .
C3 C 0.7631(3) 0.43139(14) 0.8197(3) 0.0201(5) Uani 1 1 d .
C4 C 0.8661(4) 0.38223(15) 0.9056(3) 0.0257(6) Uani 1 1 d .
H4 H 0.9102 0.3433 0.8663 0.031 Uiso 1 1 calc R
C5 C 0.9026(4) 0.39045(17) 1.0455(3) 0.0314(7) Uani 1 1 d .
H5 H 0.9730 0.3576 1.1030 0.038 Uiso 1 1 calc R
C6 C 0.8354(4) 0.44767(17) 1.1030(3) 0.0295(7) Uani 1 1 d .
H6 H 0.8585 0.4528 1.2000 0.035 Uiso 1 1 calc R
C7 C 0.7372(4) 0.49614(16) 1.0219(3) 0.0250(6) Uani 1 1 d .
H7 H 0.6902 0.5337 1.0635 0.030 Uiso 1 1 calc R
C8 C 0.7041(3) 0.49156(14) 0.8763(3) 0.0207(5) Uani 1 1 d .
C9 C 0.6060(3) 0.54111(13) 0.7813(2) 0.0176(5) Uani 1 1 d .
C10 C 0.5550(3) 0.60904(13) 0.8148(3) 0.0192(5) Uani 1 1 d .
C11 C 0.6189(4) 0.64332(15) 0.9410(3) 0.0253(6) Uani 1 1 d .
H11 H 0.7089 0.6224 1.0096 0.030 Uiso 1 1 calc R
C12 C 0.5529(4) 0.70602(15) 0.9654(3) 0.0291(7) Uani 1 1 d .
H12 H 0.5958 0.7272 1.0516 0.035 Uiso 1 1 calc R
C13 C 0.4232(4) 0.73961(14) 0.8658(3) 0.0284(6) Uani 1 1 d .
H13 H 0.3759 0.7825 0.8850 0.034 Uiso 1 1 calc R
C14 C 0.3660(4) 0.70946(14) 0.7403(3) 0.0254(6) Uani 1 1 d .
H14 H 0.2808 0.7324 0.6715 0.030 Uiso 1 1 calc R
C15 C 0.4315(4) 0.64485(13) 0.7116(3) 0.0198(5) Uani 1 1 d .
C16 C 0.4377(3) 0.56337(12) 0.5466(2) 0.0169(5) Uani 1 1 d .
C17 C 0.5541(3) 0.52084(12) 0.6434(2) 0.0165(5) Uani 1 1 d .
C18 C 0.6174(3) 0.45755(12) 0.5992(2) 0.0161(5) Uani 1 1 d .
C19 C 0.0539(4) 0.36072(18) 0.5583(3) 0.0376(8) Uani 1 1 d .
Cl20 Cl 0.11403(12) 0.34352(5) 0.40128(8) 0.0500(3) Uani 1 1 d .
Cl21 Cl 0.1056(6) 0.2875(2) 0.6730(3) 0.0408(12) Uani 0.342(2) 1 d P
Cl22 Cl 0.0515(7) 0.2721(2) 0.6237(5) 0.0567(14) Uani 0.342(2) 1 d P
Cl23 Cl 0.1663(8) 0.4307(3) 0.6377(7) 0.0619(19) Uani 0.3261(18) 1 d P
Cl24 Cl 0.2175(5) 0.3548(3) 0.6895(3) 0.0601(13) Uani 0.3261(18) 1 d P
Cl25 Cl 0.2185(7) 0.4039(3) 0.6758(5) 0.0535(17) Uani 0.3261(18) 1 d P
C26 C 0.0474(4) 0.46284(14) 0.5180(3) 0.0261(6) Uani 1 1 d .

loop_
_atom_site_aniso_label
_atom_site_aniso_U_11
_atom_site_aniso_U_22
_atom_site_aniso_U_33
_atom_site_aniso_U_23
_atom_site_aniso_U_13
_atom_site_aniso_U_12
N1 0.0195(11) 0.0227(11) 0.0172(10) 0.0026(9) 0.0037(8) 0.0007(9)
N2 0.0234(11) 0.0181(11) 0.0186(11) -0.0017(8) 0.0044(8) 0.0013(9)
C3 0.0156(12) 0.0277(14) 0.0164(12) 0.0025(10) 0.0019(9) 0.0003(10)
C4 0.0197(13) 0.0332(15) 0.0246(14) 0.0079(12) 0.0053(10) 0.0043(12)
C5 0.0190(14) 0.053(2) 0.0208(14) 0.0148(13) 0.0001(11) 0.0037(13)
C6 0.0217(14) 0.0518(19) 0.0141(12) 0.0036(12) 0.0016(10) -0.0015(13)
C7 0.0183(13) 0.0396(16) 0.0170(12) -0.0013(11) 0.0034(10) -0.0024(12)
C8 0.0143(12) 0.0297(14) 0.0179(12) -0.0004(10) 0.0027(9) -0.0021(10)
C9 0.0128(12) 0.0236(13) 0.0168(12) -0.0008(10) 0.0038(9) -0.0028(10)
C10 0.0178(12) 0.0222(13) 0.0184(12) -0.0059(10) 0.0051(9) -0.0043(10)
C11 0.0199(13) 0.0325(15) 0.0233(13) -0.0089(11) 0.0038(10) -0.0029(11)
C12 0.0269(15) 0.0349(16) 0.0274(14) -0.0176(12) 0.0097(11) -0.0083(12)
C13 0.0331(16) 0.0207(14) 0.0350(16) -0.0104(12) 0.0157(12) -0.0081(12)
C14 0.0309(15) 0.0190(14) 0.0287(14) -0.0021(11) 0.0116(11) -0.0012(11)
C15 0.0233(13) 0.0183(13) 0.0192(12) -0.0019(10) 0.0074(10) -0.0036(10)
C16 0.0177(12) 0.0157(12) 0.0175(12) -0.0007(10) 0.0042(9) -0.0010(10)
C17 0.0173(12) 0.0174(12) 0.0151(11) 0.0006(9) 0.0039(9) -0.0019(10)
C18 0.0167(12) 0.0169(12) 0.0142(11) 0.0012(9) 0.0020(9) -0.0015(9)
C19 0.0330(17) 0.053(2) 0.0279(15) -0.0162(15) 0.0095(12) -0.0077(15)
Cl20 0.0453(5) 0.0841(7) 0.0210(4) -0.0006(4) 0.0073(3) 0.0227(5)
Cl21 0.045(2) 0.055(3) 0.0233(15) 0.0103(13) 0.0094(12) 0.0235(18)
Cl22 0.069(3) 0.033(2) 0.084(4) 0.031(2) 0.052(3) 0.0183(19)
Cl23 0.062(4) 0.046(3) 0.093(5) -0.039(2) 0.051(3) -0.034(2)
Cl24 0.0430(19) 0.115(3) 0.0181(12) -0.0093(19) -0.0047(11) 0.041(2)
Cl25 0.037(2) 0.088(5) 0.038(2) -0.042(3) 0.0150(17) -0.027(3)
C26 0.0224(14) 0.0216(14) 0.0394(16) -0.0028(12) 0.0182(12) -0.0109(11)

loop_
_atom_type_symbol
_atom_type_description
_atom_type_scat_dispersion_real
_atom_type_scat_dispersion_imag
_atom_type_scat_source
C C 0.0033 0.0016 'International Tables Vol C Tables 4.2.6.8 and 6.1.1.4'
H H 0.0000 0.0000 'International Tables Vol C Tables 4.2.6.8 and 6.1.1.4'
N N 0.0061 0.0033 'International Tables Vol C Tables 4.2.6.8 and 6.1.1.4'
Cl Cl 0.1484 0.1585 'International Tables Vol C Tables 4.2.6.8 and 6.1.1.4'

loop_
_geom_angle_atom_site_label_1
_geom_angle_atom_site_label_2
_geom_angle_atom_site_label_3
_geom_angle
_geom_angle_site_symmetry_3
C18 N1 C3 118.3(2) .
C16 N2 C15 118.1(2) .
N1 C3 C4 115.8(2) .
N1 C3 C8 123.7(2) .
C4 C3 C8 120.5(2) .
C5 C4 C3 120.3(3) .
C5 C4 H4 119.8 .
C3 C4 H4 119.8 .
C4 C5 C6 119.6(3) .
C4 C5 H5 120.2 .
C6 C5 H5 120.2 .
C7 C6 C5 121.0(2) .
C7 C6 H6 119.5 .
C5 C6 H6 119.5 .
C6 C7 C8 121.4(3) .
C6 C7 H7 119.3 .
C8 C7 H7 119.3 .
C7 C8 C3 116.9(2) .
C7 C8 C9 125.6(2) .
C3 C8 C9 117.5(2) .
C17 C9 C10 116.9(2) .
C17 C9 C8 116.6(2) .
C10 C9 C8 126.5(2) .
C11 C10 C15 117.0(2) .
C11 C10 C9 125.8(2) .
C15 C10 C9 117.1(2) .
C12 C11 C10 121.1(3) .
C12 C11 H11 119.4 .
C10 C11 H11 119.4 .
C11 C12 C13 121.5(3) .
C11 C12 H12 119.3 .
C13 C12 H12 119.3 .
C14 C13 C12 118.8(3) .
C14 C13 H13 120.6 .
C12 C13 H13 120.6 .
C13 C14 C15 121.2(3) .
C13 C14 H14 119.4 .
C15 C14 H14 119.4 .
N2 C15 C14 115.9(2) .
N2 C15 C10 124.0(2) .
C14 C15 C10 120.1(2) .
N2 C16 C17 123.0(2) .
N2 C16 C18 116.6(2) 3_666
C17 C16 C18 120.4(2) 3_666
C9 C17 C16 120.0(2) .
C9 C17 C18 120.2(2) .
C16 C17 C18 119.8(2) .
N1 C18 C17 123.1(2) .
N1 C18 C16 117.1(2) 3_666
C17 C18 C16 119.8(2) 3_666

loop_
_geom_bond_atom_site_label_1
_geom_bond_atom_site_label_2
_geom_bond_distance
_geom_bond_site_symmetry_2
N1 C18 1.307(3) .
N1 C3 1.375(3) .
N2 C16 1.318(3) .
N2 C15 1.369(3) .
C3 C4 1.413(4) .
C3 C8 1.421(4) .
C4 C5 1.372(4) .
C4 H4 0.9500 .
C5 C6 1.403(4) .
C5 H5 0.9500 .
C6 C7 1.366(4) .
C6 H6 0.9500 .
C7 C8 1.422(3) .
C7 H7 0.9500 .
C8 C9 1.451(4) .
C9 C17 1.407(3) .
C9 C10 1.450(4) .
C10 C11 1.421(3) .
C10 C15 1.422(4) .
C11 C12 1.371(4) .
C11 H11 0.9500 .
C12 C13 1.404(4) .
C12 H12 0.9500 .
C13 C14 1.370(4) .
C13 H13 0.9500 .
C14 C15 1.415(4) .
C14 H14 0.9500 .
C16 C17 1.432(3) .
C16 C18 1.484(3) 3_666
C17 C18 1.435(3) .
C18 C16 1.484(3) 3_666
C19 Cl24 1.602(4) .
C19 Cl23 1.722(6) .
C19 Cl25 1.739(5) .
C19 Cl20 1.742(3) .
C19 Cl21 1.833(6) .
C19 Cl22 1.868(5) .

loop_
_geom_torsion_atom_site_label_1
_geom_torsion_atom_site_label_2
_geom_torsion_atom_site_label_3
_geom_torsion_atom_site_label_4
_geom_torsion
_geom_torsion_site_symmetry_1
_geom_torsion_site_symmetry_4
C18 N1 C3 C4 175.4(2) . .
C18 N1 C3 C8 -3.1(4) . .
N1 C3 C4 C5 -175.4(3) . .
C8 C3 C4 C5 3.2(4) . .
C3 C4 C5 C6 0.7(4) . .
C4 C5 C6 C7 -1.4(4) . .
C5 C6 C7 C8 -1.9(4) . .
C6 C7 C8 C3 5.6(4) . .
C6 C7 C8 C9 -178.3(3) . .
N1 C3 C8 C7 172.3(2) . .
C4 C3 C8 C7 -6.2(4) . .
N1 C3 C8 C9 -4.2(4) . .
C4 C3 C8 C9 177.3(2) . .
C7 C8 C9 C17 -166.9(2) . .
C3 C8 C9 C17 9.2(3) . .
C7 C8 C9 C10 12.6(4) . .
C3 C8 C9 C10 -171.3(2) . .
C17 C9 C10 C11 -168.9(2) . .
C8 C9 C10 C11 11.6(4) . .
C17 C9 C10 C15 10.4(3) . .
C8 C9 C10 C15 -169.1(2) . .
C15 C10 C11 C12 5.0(4) . .
C9 C10 C11 C12 -175.7(3) . .
C10 C11 C12 C13 -1.6(4) . .
C11 C12 C13 C14 -1.8(4) . .
C12 C13 C14 C15 1.7(4) . .
C16 N2 C15 C14 176.1(2) . .
C16 N2 C15 C10 -2.4(4) . .
C13 C14 C15 N2 -176.7(3) . .
C13 C14 C15 C10 1.8(4) . .
C11 C10 C15 N2 173.4(2) . .
C9 C10 C15 N2 -6.0(4) . .
C11 C10 C15 C14 -5.0(4) . .
C9 C10 C15 C14 175.6(2) . .
C15 N2 C16 C17 6.2(4) . .
C15 N2 C16 C18 -174.9(2) . 3_666
C10 C9 C17 C16 -7.2(3) . .
C8 C9 C17 C16 172.3(2) . .
C10 C9 C17 C18 172.8(2) . .
C8 C9 C17 C18 -7.7(3) . .
N2 C16 C17 C9 -1.3(4) . .
C18 C16 C17 C9 179.9(2) 3_666 .
N2 C16 C17 C18 178.7(2) . .
C18 C16 C17 C18 -0.2(4) 3_666 .
C3 N1 C18 C17 5.1(4) . .
C3 N1 C18 C16 -174.6(2) . 3_666
C9 C17 C18 N1 0.5(4) . .
C16 C17 C18 N1 -179.5(2) . .
C9 C17 C18 C16 -179.9(2) . 3_666
C16 C17 C18 C16 0.1(4) . 3_666
C7 C8 C10 C11 19.9(2) . .
